data_2201003
loop_
_publ_author_name
'Vi\<snjevac, Aleksandar'
'Avdagi\'c, Amir'
'Koji\'c-Prodi\'c, Biserka'

_publ_section_title 3(<i>S</i>)-Acetoxymethyl-7-chloro-1,3-dihydro-1-methyl-5-phenyl-2<i>H</i>-1,4-benzodiazepin-2-one
_journal_issue 2
_journal_name_full 'Acta Crystallographica Section E'
_journal_page_first o148
_journal_page_last o150
_journal_paper_doi 10.1107/S1600536802000338
_journal_volume 58
_journal_year 2002
_chemical_formula_iupac 'C19 H17 Cl N2 O3'
_chemical_formula_moiety 'C19 H17 Cl N2 O3'
_chemical_formula_sum 'C19 H17 Cl N2 O3'
_chemical_formula_weight 356.80
_chemical_name_systematic
;
3-acetoxymethyl-7-chloro-1,3-dihydro-1-methyl-5-phenyl-
2H-1,4-benzodiazepin-2-one
;
_space_group_IT_number 169
_symmetry_cell_setting hexagonal
_symmetry_space_group_name_Hall 'P 61'
_symmetry_space_group_name_H-M 'P 61'
_cell_angle_alpha 90
_cell_angle_beta 90
_cell_angle_gamma 120
_cell_formula_units_Z 6
_cell_length_a 11.075(5)
_cell_length_b 11.075(5)
_cell_length_c 24.40(4)
_cell_measurement_reflns_used 20
_cell_measurement_temperature 293(2)
_cell_measurement_theta_max 20.3
_cell_measurement_theta_min 4.9
_cell_volume 2592(5)
_computing_cell_refinement 'SET4 and CELDIM in CAD-4 Software'
_computing_data_collection 'CAD-4 Software (Enraf-Nonius, 1989)'
_computing_data_reduction 'HELENA (Spek, 1997)'
_computing_molecular_graphics 'ORTEPII (Johnson, 1976)'
_computing_publication_material 'PLATON (Spek, 1990)'
_computing_structure_refinement 'SHELXL97 (Sheldrick, 1997)'
_computing_structure_solution 'SIR97 (Altomare et al., 1997)'
_diffrn_ambient_temperature 293(2)
_diffrn_measured_fraction_theta_full .996
_diffrn_measured_fraction_theta_max .996
_diffrn_measurement_device_type 'Enraf-Nonius CAD-4'
_diffrn_measurement_method \q/2\q
_diffrn_radiation_monochromator graphite
_diffrn_radiation_source 'X-ray tube'
_diffrn_radiation_type MoK\a
_diffrn_radiation_wavelength .71069
_diffrn_reflns_av_R_equivalents .113
_diffrn_reflns_av_sigmaI/netI .183
_diffrn_reflns_limit_h_max 0
_diffrn_reflns_limit_h_min -13
_diffrn_reflns_limit_k_max 13
_diffrn_reflns_limit_k_min 0
_diffrn_reflns_limit_l_max 0
_diffrn_reflns_limit_l_min -30
_diffrn_reflns_number 2904
_diffrn_reflns_reduction_process
;
 ?
;
_diffrn_reflns_theta_full 26.3
_diffrn_reflns_theta_max 26.3
_diffrn_reflns_theta_min 2.1
_diffrn_standards_decay_% 0
_diffrn_standards_interval_time 120
_diffrn_standards_number 3
_exptl_absorpt_coefficient_mu .24
_exptl_absorpt_correction_type none
_exptl_crystal_colour colourless
_exptl_crystal_density_diffrn 1.371
_exptl_crystal_density_method 'not measured'
_exptl_crystal_description prismatic
_exptl_crystal_F_000 1116
_exptl_crystal_size_max .20
_exptl_crystal_size_mid .20
_exptl_crystal_size_min .18
_refine_diff_density_max .29
_refine_diff_density_min -.27
_refine_ls_abs_structure_details 'Flack,1983; no Friedel pairs'
_refine_ls_abs_structure_Flack .1(2)
_refine_ls_extinction_method none
_refine_ls_goodness_of_fit_ref .97
_refine_ls_hydrogen_treatment constr
_refine_ls_matrix_type full
_refine_ls_number_parameters 236
_refine_ls_number_reflns 1796
_refine_ls_number_restraints 1
_refine_ls_restrained_S_all .97
_refine_ls_R_factor_all .221
_refine_ls_R_factor_gt .052
_refine_ls_shift/su_max <0.001
_refine_ls_shift/su_mean .000
_refine_ls_structure_factor_coef Fsqd
_refine_ls_weighting_details 'w = 1/[\s^2^(Fo^2^)+(0.0712P)^2^] where P = (Fo^2^+2Fc^2^)/3'
_refine_ls_weighting_scheme calc
_refine_ls_wR_factor_gt .114
_refine_ls_wR_factor_ref .154
_reflns_number_gt 798
_reflns_number_total 1796
_reflns_threshold_expression I>2\s(I)
_cod_data_source_file ya6083.cif
_cod_data_source_block I
_cod_depositor_comments
;
The following automatic conversions were performed:
'_symmetry_cell_setting' value 'Hexagonal' changed to 'hexagonal'
according to '/home/saulius/struct/CIF-dictionaries/cif_core.dic'
dictionary named 'cif_core.dic' version 2.4.1 from 2010-06-29.

Automatic conversion script
Id: cif_fix_enum 1527 2010-12-29 10:47:43Z saulius 

The following automatic conversions were performed:

'_symmetry_cell_setting' value 'Hexagonal' changed to 'hexagonal'
according to /home/saulius/struct/CIF-dictionaries/cif_core.dic
dictionary named 'cif_core.dic' version 2.4.1 from 2010-06-29.

Automatic conversion script
Id: cif_fix_values 1715 2011-07-08 13:25:40Z adriana 
;
_cod_database_code 2201003
_cod_database_fobs_code 2201003

loop_
_symmetry_equiv_pos_as_xyz
x,y,z
x-y,x,1/6+z
-y,x-y,1/3+z
-x,-y,1/2+z
-x+y,-x,2/3+z
y,-x+y,5/6+z

loop_
_atom_site_aniso_label
_atom_site_aniso_U_11
_atom_site_aniso_U_22
_atom_site_aniso_U_33
_atom_site_aniso_U_12
_atom_site_aniso_U_13
_atom_site_aniso_U_23
Cl1 .0503(14) .0509(13) .0695(13) .0126(11) .0062(12) .0174(12)
O11 .057(4) .064(4) .048(4) .002(3) -.013(3) -.001(3)
O13 .215(10) .067(5) .068(5) .052(6) -.032(6) -.022(4)
O15 .233(13) .077(6) .134(9) .062(7) .011(9) .011(7)
N1 .037(4) .045(4) .032(4) .013(3) -.002(3) .003(3)
N4 .044(4) .035(4) .035(4) .013(3) .003(3) .002(3)
C2 .041(5) .051(6) .025(5) .011(4) -.005(3) -.002(4)
C3 .052(5) .057(6) .029(4) .018(5) -.001(4) -.001(4)
C5 .038(5) .048(5) .033(4) .022(4) .002(4) -.005(4)
C6 .041(5) .037(4) .037(5) .018(4) .001(4) -.003(4)
C7 .045(4) .041(4) .037(4) .020(4) .008(4) .000(4)
C8 .056(6) .045(5) .040(5) .024(5) .003(4) .006(4)
C9 .047(5) .054(5) .038(5) .028(5) -.005(4) .003(4)
C10 .054(6) .114(8) .072(7) .053(6) -.007(5) .016(6)
C12 .099(7) .039(5) .042(5) .023(5) -.008(5) -.018(4)
C14 .104(10) .071(9) .097(11) .027(8) -.007(8) -.025(8)
C16 .182(16) .101(11) .110(12) .029(11) -.010(10) -.054(9)
C17 .032(4) .042(5) .032(4) .011(4) .003(3) .000(4)
C18 .046(5) .059(5) .041(6) .023(4) -.001(4) .007(4)
C19 .049(5) .061(6) .039(5) .013(5) -.013(4) .001(4)
C20 .060(7) .079(8) .030(5) .000(6) -.010(5) .005(5)
C21 .062(6) .061(6) .038(5) .021(5) .001(4) -.019(5)
C22 .044(4) .047(5) .043(4) .017(4) .006(4) -.002(5)
C51 .037(4) .032(4) .026(4) .017(4) .001(3) -.003(3)
C91 .044(4) .049(5) .030(4) .030(4) -.002(4) -.007(4)

loop_
_atom_site_label
_atom_site_fract_x
_atom_site_fract_y
_atom_site_fract_z
_atom_site_U_iso_or_equiv
_atom_site_thermal_displace_type
_atom_site_occupancy
_atom_site_type_symbol
Cl1 1.3483(2) .6783(2) .04034(10) .0625(8) Uani 1.000 Cl
O11 .5970(6) -.0037(6) .0462(2) .069(2) Uani 1.000 O
O13 .7799(11) -.1407(9) .0113(3) .125(4) Uani 1.000 O
O15 .7377(13) -.3463(10) .0369(5) .155(6) Uani 1.000 O
N1 .7595(6) .2235(6) .0471(2) .041(2) Uani 1.000 N
N4 .8783(6) .1035(6) .1236(2) .041(2) Uani 1.000 N
C2 .7190(9) .0863(9) .0516(2) .044(3) Uani 1.000 C
C3 .8305(9) .0529(9) .0674(3) .050(3) Uani 1.000 C
C5 .9538(8) .2331(8) .1311(3) .039(3) Uani 1.000 C
C6 1.1323(8) .4451(7) .0831(2) .039(3) Uani 1.000 C
C7 1.1763(7) .5436(8) .0422(3) .042(2) Uani 1.000 C
C8 1.0842(8) .5374(9) .0040(3) .048(3) Uani 1.000 C
C9 .9480(9) .4317(9) .0055(3) .045(3) Uani 1.000 C
C10 .6536(9) .2586(12) .0310(4) .075(4) Uani 1.000 C
C12 .7848(11) -.1001(9) .0678(3) .065(3) Uani 1.000 C
C14 .7525(14) -.2625(14) -.0009(5) .098(6) Uani 1.000 C
C16 .7363(18) -.2960(15) -.0590(5) .150(8) Uani 1.000 C
C17 1.0038(7) .2829(9) .1872(2) .039(3) Uani 1.000 C
C18 1.0346(8) .2022(9) .2223(3) .050(3) Uani 1.000 C
C19 1.0691(9) .2414(10) .2761(3) .056(3) Uani 1.000 C
C20 1.0753(9) .3583(11) .2950(3) .072(4) Uani 1.000 C
C21 1.0480(9) .4412(10) .2615(3) .058(3) Uani 1.000 C
C22 1.0163(8) .4044(8) .2067(3) .047(3) Uani 1.000 C
C51 .9963(7) .3388(7) .0859(3) .032(2) Uani 1.000 C
C91 .9007(7) .3280(8) .0462(3) .038(3) Uani 1.000 C
H3 .9093 .1010 .0422 .0601 Uiso 1.000 H
H6 1.1958 .4505 .1093 .0465 Uiso 1.000 H
H8 1.1136 .6049 -.0233 .0565 Uiso 1.000 H
H9 .8858 .4286 -.0207 .0545 Uiso 1.000 H
H10A .6476 .2588 -.0082 .1128 Uiso 1.000 H
H10B .6786 .3492 .0449 .1128 Uiso 1.000 H
H10C .5649 .1907 .0458 .1128 Uiso 1.000 H
H12A .8506 -.1161 .0882 .0785 Uiso 1.000 H
H12B .6936 -.1534 .0846 .0785 Uiso 1.000 H
H16A .8194 -.2921 -.0726 .2241 Uiso 1.000 H
H16B .7203 -.2298 -.0784 .2241 Uiso 1.000 H
H16C .6583 -.3880 -.0643 .2241 Uiso 1.000 H
H18 1.0317 .1219 .2092 .0602 Uiso 1.000 H
H19 1.0882 .1867 .2994 .0675 Uiso 1.000 H
H20 1.0985 .3834 .3315 .0862 Uiso 1.000 H
H21 1.0507 .5208 .2751 .0696 Uiso 1.000 H
H22 1.0033 .4629 .1831 .0563 Uiso 1.000 H

loop_
_atom_type_symbol
_atom_type_description
_atom_type_scat_dispersion_real
_atom_type_scat_dispersion_imag
_atom_type_scat_source
O O .0106 .0060 'International Tables Vol C Tables 4.2.6.8 and 6.1.1.4'
N N .0061 .0033 'International Tables Vol C Tables 4.2.6.8 and 6.1.1.4'
Cl Cl .1484 .1585 'International Tables Vol C Tables 4.2.6.8 and 6.1.1.4'
H H .0000 .0000 'International Tables Vol C Tables 4.2.6.8 and 6.1.1.4'
C C .0033 .0016 'International Tables Vol C Tables 4.2.6.8 and 6.1.1.4'

loop_
_geom_angle_atom_site_label_1
_geom_angle_atom_site_label_2
_geom_angle_atom_site_label_3
_geom_angle
_geom_angle_publ_flag
C12 O13 C14 120.7(9) yes
C2 N1 C10 117.4(8) yes
C2 N1 C91 122.2(8) yes
C10 N1 C91 119.2(7) yes
C3 N4 C5 118.3(6) yes
O11 C2 N1 121.1(9) yes
O11 C2 C3 122.4(8) yes
N1 C2 C3 116.3(8) yes
N4 C3 C2 109.1(7) yes
N4 C3 C12 106.0(6) yes
C2 C3 C12 115.0(9) yes
N4 C5 C17 118.1(7) no
N4 C5 C51 123.4(7) yes
C17 C5 C51 118.5(7) no
C7 C6 C51 121.2(7) no
Cl1 C7 C6 120.1(6) no
Cl1 C7 C8 119.9(6) no
C6 C7 C8 119.9(8) no
C7 C8 C9 120.2(8) no
C8 C9 C91 121.2(8) no
O13 C12 C3 106.5(7) yes
O13 C14 O15 119.2(11) yes
O13 C14 C16 115.9(12) yes
O15 C14 C16 124.9(13) yes
C5 C17 C18 119.7(7) no
C5 C17 C22 121.7(7) no
C18 C17 C22 118.6(6) no
C17 C18 C19 120.1(8) no
C18 C19 C20 120.3(9) no
C19 C20 C21 121.2(8) no
C20 C21 C22 119.0(9) no
C17 C22 C21 120.6(8) no
C5 C51 C6 119.1(7) no
C5 C51 C91 120.9(7) yes
C6 C51 C91 119.9(7) no
N1 C91 C9 119.4(7) no
N1 C91 C51 122.9(7) yes
C9 C91 C51 117.6(8) no
N4 C3 H3 108.85 no
C2 C3 H3 108.88 no
C12 C3 H3 108.84 no
C7 C6 H6 119.37 no
C51 C6 H6 119.44 no
C7 C8 H8 119.92 no
C9 C8 H8 119.91 no
C8 C9 H9 119.42 no
C91 C9 H9 119.41 no
N1 C10 H10A 109.55 no
N1 C10 H10B 109.41 no
N1 C10 H10C 109.41 no
H10A C10 H10B 109.52 no
H10A C10 H10C 109.53 no
H10B C10 H10C 109.42 no
O13 C12 H12A 110.43 no
O13 C12 H12B 110.46 no
C3 C12 H12A 110.42 no
C3 C12 H12B 110.49 no
H12A C12 H12B 108.56 no
C14 C16 H16A 109.49 no
C14 C16 H16B 109.46 no
C14 C16 H16C 109.52 no
H16A C16 H16B 109.44 no
H16A C16 H16C 109.47 no
H16B C16 H16C 109.44 no
C17 C18 H18 119.87 no
C19 C18 H18 120.06 no
C18 C19 H19 119.85 no
C20 C19 H19 119.88 no
C19 C20 H20 119.37 no
C21 C20 H20 119.40 no
C20 C21 H21 120.59 no
C22 C21 H21 120.41 no
C17 C22 H22 119.71 no
C21 C22 H22 119.66 no

loop_
_geom_bond_atom_site_label_1
_geom_bond_atom_site_label_2
_geom_bond_site_symmetry_1
_geom_bond_site_symmetry_2
_geom_bond_distance
_geom_bond_publ_flag
Cl1 C7 . . 1.736(9) yes
O11 C2 . . 1.221(12) yes
O13 C12 . . 1.443(11) yes
O13 C14 . . 1.261(17) yes
O15 C14 . . 1.260(17) yes
N1 C2 . . 1.357(11) yes
N1 C10 . . 1.462(14) yes
N1 C91 . . 1.406(11) yes
N4 C3 . . 1.476(9) yes
N4 C5 . . 1.262(10) yes
C2 C3 . . 1.506(15) yes
C3 C12 . . 1.507(13) no
C5 C17 . . 1.476(10) no
C5 C51 . . 1.502(11) yes
C6 C7 . . 1.375(10) no
C6 C51 . . 1.373(11) no
C7 C8 . . 1.358(12) no
C8 C9 . . 1.372(14) no
C9 C91 . . 1.406(11) no
C14 C16 . . 1.454(18) no
C17 C18 . . 1.398(12) no
C17 C22 . . 1.367(12) no
C18 C19 . . 1.375(11) no
C19 C20 . . 1.343(14) no
C20 C21 . . 1.371(14) no
C21 C22 . . 1.391(11) no
C51 C91 . . 1.395(12) yes
C3 H3 . . .9792 no
C6 H6 . . .9299 no
C8 H8 . . .9307 no
C9 H9 . . .9291 no
C10 H10A . . .9591 no
C10 H10B . . .9604 no
C10 H10C . . .9602 no
C12 H12A . . .9708 no
C12 H12B . . .9701 no
C16 H16A . . .9600 no
C16 H16B . . .9605 no
C16 H16C . . .9600 no
C18 H18 . . .9301 no
C19 H19 . . .9299 no
C20 H20 . . .9304 no
C21 H21 . . .9291 no
C22 H22 . . .9296 no

loop_
_geom_contact_atom_site_label_1
_geom_contact_atom_site_label_2
_geom_contact_distance
_geom_contact_site_symmetry_2
_geom_contact_publ_flag
Cl1 O11 3.211(8) 1_665 no
Cl1 C22 3.565(13) 6_664 no
Cl1 H10A 2.9622 2_655 no
Cl1 H20 3.0652 5_774 no
O11 Cl1 3.211(8) 1_445 no
O11 O13 3.194(15) . no
O11 C9 3.171(11) 2_545 no
O11 C8 3.320(11) 2_545 no
O13 O11 3.194(15) . no
O15 C16 3.39(3) 2_545 no
O15 C22 3.380(17) 6_554 no
O15 C21 3.410(18) 6_554 no
O11 H10C 2.3509 . no
O11 H12B 2.5598 . no
O11 H21 2.8288 5_664 no
O11 H9 2.8134 2_545 no
O13 H12A 2.7581 6_664 no
O15 H12A 2.5382 . no
O15 H16B 2.4319 2_545 no
O15 H12B 2.6830 . no
O15 H21 2.8405 6_554 no
O15 H22 2.7550 6_554 no
N1 N4 2.955(10) . no
N4 N1 2.955(10) . no
N4 H18 2.6355 . no
N4 H3 2.8086 2_545 no
C2 C8 3.469(14) 2_545 no
C2 C9 3.550(13) 2_545 no
C6 C22 3.220(11) . no
C6 C18 3.588(15) 6_664 no
C6 C22 3.534(15) 6_664 no
C6 C17 3.400(15) 6_664 no
C8 C16 3.58(2) 2_555 no
C8 O11 3.320(11) 6_664 no
C8 C2 3.469(12) 6_664 no
C9 O11 3.171(11) 6_664 no
C9 C2 3.550(13) 6_664 no
C16 O15 3.39(2) 6_664 no
C16 C8 3.584(18) 6_554 no
C17 C6 3.400(15) 2_545 no
C18 C6 3.588(17) 2_545 no
C21 O15 3.410(18) 2_555 no
C22 Cl1 3.565(12) 2_545 no
C22 C6 3.534(14) 2_545 no
C22 C6 3.220(11) . no
C22 O15 3.380(17) 2_555 no
C6 H22 2.8841 . no
C6 H16C 2.9915 2_555 no
C7 H16C 2.7685 2_555 no
C8 H16C 2.8786 2_555 no
C9 H10A 2.9111 . no
C9 H10B 2.8168 . no
C10 H6 3.1000 6_564 no
C10 H9 2.6297 . no
C17 H6 2.7632 . no
C18 H3 2.9626 2_545 no
C20 H8 3.0908 3_755 no
C22 H6 2.9743 . no
C51 H3 2.5418 . no
C51 H22 2.7233 . no
C91 H3 2.5648 . no
H3 C51 2.5418 . no
H3 C91 2.5648 . no
H3 N4 2.8086 6_664 no
H3 C18 2.9626 6_664 no
H3 H18 2.4167 6_664 no
H6 C17 2.7632 . no
H6 C22 2.9743 . no
H6 C10 3.1000 2_655 no
H6 H10A 2.4705 2_655 no
H8 C20 3.0908 5_774 no
H8 H10C 2.4983 6_664 no
H9 C10 2.6297 . no
H9 H10A 2.3726 . no
H9 H10B 2.5676 . no
H9 O11 2.8134 6_664 no
H10A C9 2.9111 . no
H10A H9 2.3726 . no
H10A Cl1 2.9622 6_564 no
H10A H6 2.4705 6_564 no
H10B C9 2.8168 . no
H10B H9 2.5676 . no
H10C O11 2.3509 . no
H10C H8 2.4983 2_545 no
H12A O15 2.5382 . no
H12A O13 2.7581 2_545 no
H12A H16B 2.5474 2_545 no
H12B O11 2.5598 . no
H12B O15 2.6830 . no
H16B O15 2.4319 6_664 no
H16B H12A 2.5474 6_664 no
H16C C6 2.9915 6_554 no
H16C C7 2.7685 6_554 no
H16C C8 2.8786 6_554 no
H18 N4 2.6355 . no
H18 H3 2.4167 2_545 no
H20 Cl1 3.0652 3_755 no
H21 O15 2.8405 2_555 no
H21 O11 2.8288 3_655 no
H22 C6 2.8841 . no
H22 C51 2.7233 . no
H22 O15 2.7550 2_555 no

loop_
_geom_hbond_atom_site_label_D
_geom_hbond_atom_site_label_H
_geom_hbond_atom_site_label_A
_geom_hbond_site_symmetry_A
_geom_hbond_distance_DH
_geom_hbond_distance_HA
_geom_hbond_distance_DA
_geom_hbond_angle_DHA
_geom_hbond_publ_flag
C16 H16B O15 6_664 .9605 2.4319 3.39(2) 173.53 yes

loop_
_geom_torsion_atom_site_label_1
_geom_torsion_atom_site_label_2
_geom_torsion_atom_site_label_3
_geom_torsion_atom_site_label_4
_geom_torsion
_geom_torsion_publ_flag
C12 O13 C14 C16 173.9(14) no
C14 O13 C12 C3 175.8(13) no
C12 O13 C14 O15 -4(2) no
C91 N1 C2 O11 -171.8(6) no
C91 N1 C2 C3 12.4(8) no
C10 N1 C2 C3 179.1(6) no
C10 N1 C2 O11 -5.1(9) no
C10 N1 C91 C9 -34.8(10) no
C2 N1 C91 C9 131.7(7) no
C10 N1 C91 C51 141.6(8) no
C2 N1 C91 C51 -52.0(10) no
C3 N4 C5 C17 -178.7(8) no
C3 N4 C5 C51 .7(14) no
C5 N4 C3 C12 162.3(9) no
C5 N4 C3 C2 -73.3(10) no
N1 C2 C3 N4 65.6(8) no
O11 C2 C3 N4 -110.2(7) no
O11 C2 C3 C12 8.7(9) no
N1 C2 C3 C12 -175.5(6) no
N4 C3 C12 O13 -162.4(9) no
C2 C3 C12 O13 77.0(11) no
C17 C5 C51 C91 -137.7(9) no
C17 C5 C51 C6 44.1(12) no
N4 C5 C17 C18 33.8(13) no
N4 C5 C17 C22 -143.8(9) no
C51 C5 C17 C18 -145.6(9) no
N4 C5 C51 C6 -135.4(9) no
N4 C5 C51 C91 42.9(13) no
C51 C5 C17 C22 36.7(13) no
C51 C6 C7 Cl1 179.0(6) no
C7 C6 C51 C5 179.5(7) no
C7 C6 C51 C91 1.2(12) no
C51 C6 C7 C8 .6(12) no
Cl1 C7 C8 C9 -179.6(7) no
C6 C7 C8 C9 -1.2(13) no
C7 C8 C9 C91 .0(14) no
C8 C9 C91 C51 1.8(13) no
C8 C9 C91 N1 178.4(8) no
C18 C17 C22 C21 -5.1(14) no
C5 C17 C22 C21 172.5(9) no
C5 C17 C18 C19 -174.1(9) no
C22 C17 C18 C19 3.6(14) no
C17 C18 C19 C20 -.9(16) no
C18 C19 C20 C21 -.2(17) no
C19 C20 C21 C22 -1.4(17) no
C20 C21 C22 C17 4.1(15) no
C6 C51 C91 N1 -178.8(7) no
C6 C51 C91 C9 -2.4(12) no
C5 C51 C91 C9 179.4(8) no
C5 C51 C91 N1 3.0(12) no

loop_
_cod_related_entry_id
_cod_related_entry_database
_cod_related_entry_code
1 ChemSpider 24731429
